data_4328681
loop_
_publ_author_name
'Christopher C. Scarborough'
'Kyle M. Lancaster'
'Serena DeBeer'
'Thomas Weyherm\"uller'
'Stephen Sproules'
'Karl Wieghardt'

_publ_section_title
;
 Experimental Fingerprints for Redox-Active Terpyridine in
 [Cr(tpy)2](PF6)n (n = 3-0), and the Remarkable Electronic Structure of
 [Cr(tpy)2]1-
;
_journal_name_full 'Inorganic Chemistry'
_journal_page_first 3718
_journal_page_last 3732
_journal_paper_doi 10.1021/ic2027219
_journal_volume 51
_journal_year 2012
_chemical_compound_source Pentadecane
_chemical_formula_moiety 'C30 H22 Mo N6'
_chemical_formula_sum 'C30 H22 Mo N6'
_chemical_formula_weight 562.48
_chemical_name_systematic
; 
 ? 
;
_space_group_IT_number 43
_symmetry_cell_setting orthorhombic
_symmetry_Int_Tables_number 43
_symmetry_space_group_name_Hall 'F 2 -2d'
_symmetry_space_group_name_H-M 'F d d 2'
_atom_sites_solution_hydrogens geom
_atom_sites_solution_primary direct
_atom_sites_solution_secondary difmap
_audit_block_code 7335
_audit_creation_date 2011-04-11
_audit_creation_method SHELXL-97
_cell_angle_alpha 90.00
_cell_angle_beta 90.00
_cell_angle_gamma 90.00
_cell_formula_units_Z 32
_cell_length_a 39.484(6)
_cell_length_b 56.962(8)
_cell_length_c 8.3177(12)
_cell_measurement_reflns_used 9997
_cell_measurement_temperature 100(2)
_cell_measurement_theta_max 32.4835
_cell_measurement_theta_min 2.1830
_cell_volume 18707(5)
_computing_cell_refinement 'SAINT software (Bruker AXS, 2004)'
_computing_data_collection 'APEX2 (Bruker AXS, 2008)'
_computing_data_reduction 'SAINT software (Bruker AXS, 2004)'
_computing_structure_refinement 'SHELXL-97 (Sheldrick, 1997)'
_computing_structure_solution 'SHELXS-97 (Sheldrick, 1990)'
_diffrn_ambient_temperature 100(2)
_diffrn_detector_area_resol_mean 66.67
_diffrn_measured_fraction_theta_full 1.000
_diffrn_measured_fraction_theta_max 1.000
_diffrn_measurement_device_type 'Bruker-AXS Kappa Mach3 APEX-II'
_diffrn_measurement_method 'CCD \f- and \w-scans'
_diffrn_radiation_monochromator 'Incoatec Helios mirrors'
_diffrn_radiation_source '0.2 x 2mm^2^ focus rotating anode'
_diffrn_radiation_type MoK\a
_diffrn_radiation_wavelength 0.71073
_diffrn_reflns_av_R_equivalents 0.0915
_diffrn_reflns_av_sigmaI/netI 0.0536
_diffrn_reflns_limit_h_max 59
_diffrn_reflns_limit_h_min -59
_diffrn_reflns_limit_k_max 86
_diffrn_reflns_limit_k_min -86
_diffrn_reflns_limit_l_max 12
_diffrn_reflns_limit_l_min -12
_diffrn_reflns_number 149541
_diffrn_reflns_theta_full 32.50
_diffrn_reflns_theta_max 32.50
_diffrn_reflns_theta_min 1.76
_exptl_absorpt_coefficient_mu 0.595
_exptl_absorpt_correction_T_max 0.99101
_exptl_absorpt_correction_T_min 0.69481
_exptl_absorpt_correction_type gaussian
_exptl_absorpt_process_details 'SADABS (Bruker AXS, 2008)'
_exptl_crystal_colour black
_exptl_crystal_density_diffrn 1.598
_exptl_crystal_description needle
_exptl_crystal_F_000 9152
_exptl_crystal_size_max 0.24
_exptl_crystal_size_mid 0.03
_exptl_crystal_size_min 0.02
_refine_diff_density_max 0.479
_refine_diff_density_min -0.796
_refine_diff_density_rms 0.086
_refine_ls_abs_structure_details 'Flack H D (1983), Acta Cryst. A39, 876-881'
_refine_ls_abs_structure_Flack 0.095(16)
_refine_ls_extinction_method none
_refine_ls_goodness_of_fit_ref 1.030
_refine_ls_hydrogen_treatment constr
_refine_ls_matrix_type full
_refine_ls_number_parameters 667
_refine_ls_number_reflns 16940
_refine_ls_number_restraints 1
_refine_ls_restrained_S_all 1.030
_refine_ls_R_factor_all 0.0532
_refine_ls_R_factor_gt 0.0349
_refine_ls_shift/su_max 0.001
_refine_ls_shift/su_mean 0.000
_refine_ls_structure_factor_coef Fsqd
_refine_ls_weighting_details 'calc w=1/[\s^2^(Fo^2^)+(0.0210P)^2^+32.8804P] where P=(Fo^2^+2Fc^2^)/3'
_refine_ls_weighting_scheme calc
_refine_ls_wR_factor_gt 0.0602
_refine_ls_wR_factor_ref 0.0659
_reflns_number_gt 14174
_reflns_number_total 16940
_reflns_threshold_expression >2sigma(I)
_cod_data_source_file ic2027219_si_002_4.cif
_cod_data_source_block 5
_cod_database_code 4328681

loop_
_symmetry_equiv_pos_as_xyz
'x, y, z'
'-x, -y, z'
'x+1/4, -y+1/4, z+1/4'
'-x+1/4, y+1/4, z+1/4'
'x, y+1/2, z+1/2'
'-x, -y+1/2, z+1/2'
'x+1/4, -y+3/4, z+3/4'
'-x+1/4, y+3/4, z+3/4'
'x+1/2, y, z+1/2'
'-x+1/2, -y, z+1/2'
'x+3/4, -y+1/4, z+3/4'
'-x+3/4, y+1/4, z+3/4'
'x+1/2, y+1/2, z'
'-x+1/2, -y+1/2, z'
'x+3/4, -y+3/4, z+1/4'
'-x+3/4, y+3/4, z+1/4'

loop_
_atom_site_label
_atom_site_type_symbol
_atom_site_fract_x
_atom_site_fract_y
_atom_site_fract_z
_atom_site_U_iso_or_equiv
_atom_site_adp_type
_atom_site_occupancy
_atom_site_symmetry_multiplicity
_atom_site_calc_flag
_atom_site_refinement_flags
Mo1 Mo 0.240080(5) 0.142252(3) 0.60414(2) 0.01514(4) Uani 1 1 d .
N1 N 0.19311(5) 0.12649(3) 0.6565(2) 0.0192(4) Uani 1 1 d .
C2 C 0.16593(7) 0.13769(5) 0.7224(3) 0.0233(5) Uani 1 1 d .
H2 H 0.1689 0.1533 0.7597 0.028 Uiso 1 1 calc R
C3 C 0.13454(7) 0.12762(5) 0.7378(3) 0.0276(6) Uani 1 1 d .
H3 H 0.1165 0.1359 0.7877 0.033 Uiso 1 1 calc R
C4 C 0.12953(7) 0.10479(5) 0.6782(3) 0.0311(6) Uani 1 1 d .
H4 H 0.1078 0.0976 0.6836 0.037 Uiso 1 1 calc R
C5 C 0.15614(7) 0.09314(4) 0.6129(3) 0.0277(5) Uani 1 1 d .
H5 H 0.1530 0.0777 0.5724 0.033 Uiso 1 1 calc R
C6 C 0.18815(6) 0.10361(4) 0.6045(3) 0.0216(5) Uani 1 1 d .
C7 C 0.21821(7) 0.09281(4) 0.5426(3) 0.0217(5) Uani 1 1 d .
C8 C 0.22165(8) 0.06968(4) 0.4901(3) 0.0267(6) Uani 1 1 d .
H8 H 0.2026 0.0594 0.4925 0.032 Uiso 1 1 calc R
C9 C 0.25234(8) 0.06155(4) 0.4350(3) 0.0301(6) Uani 1 1 d .
H9 H 0.2547 0.0456 0.4024 0.036 Uiso 1 1 calc R
C10 C 0.27982(8) 0.07671(4) 0.4271(3) 0.0266(6) Uani 1 1 d .
H10 H 0.3009 0.0713 0.3863 0.032 Uiso 1 1 calc R
C11 C 0.27645(7) 0.09977(4) 0.4788(3) 0.0207(5) Uani 1 1 d .
N12 N 0.24573(5) 0.10807(3) 0.5394(2) 0.0178(4) Uani 1 1 d .
C13 C 0.30252(7) 0.11723(4) 0.4851(3) 0.0203(5) Uani 1 1 d .
C14 C 0.33702(7) 0.11376(5) 0.4512(3) 0.0272(6) Uani 1 1 d .
H14 H 0.3445 0.0989 0.4140 0.033 Uiso 1 1 calc R
C15 C 0.35991(7) 0.13141(5) 0.4707(3) 0.0297(6) Uani 1 1 d .
H15 H 0.3832 0.1289 0.4479 0.036 Uiso 1 1 calc R
C16 C 0.34826(7) 0.15351(5) 0.5256(3) 0.0283(6) Uani 1 1 d .
H16 H 0.3636 0.1661 0.5409 0.034 Uiso 1 1 calc R
C17 C 0.31482(7) 0.15634(4) 0.5558(3) 0.0223(5) Uani 1 1 d .
H17 H 0.3073 0.1713 0.5920 0.027 Uiso 1 1 calc R
N18 N 0.29103(5) 0.13892(3) 0.5372(2) 0.0181(4) Uani 1 1 d .
N21 N 0.21803(5) 0.15487(3) 0.3910(2) 0.0165(4) Uani 1 1 d .
C22 C 0.20945(7) 0.14115(4) 0.2633(3) 0.0205(5) Uani 1 1 d .
H22 H 0.2145 0.1249 0.2684 0.025 Uiso 1 1 calc R
C23 C 0.19379(6) 0.14960(4) 0.1274(3) 0.0227(5) Uani 1 1 d .
H23 H 0.1882 0.1393 0.0414 0.027 Uiso 1 1 calc R
C24 C 0.18616(6) 0.17381(4) 0.1178(3) 0.0240(5) Uani 1 1 d .
H24 H 0.1757 0.1802 0.0247 0.029 Uiso 1 1 calc R
C25 C 0.19416(6) 0.18778(4) 0.2455(3) 0.0204(5) Uani 1 1 d .
H25 H 0.1891 0.2041 0.2413 0.025 Uiso 1 1 calc R
C26 C 0.20976(6) 0.17841(4) 0.3836(3) 0.0175(4) Uani 1 1 d .
C27 C 0.21823(6) 0.19134(4) 0.5264(3) 0.0168(4) Uani 1 1 d .
C28 C 0.21282(6) 0.21510(4) 0.5532(3) 0.0205(5) Uani 1 1 d .
H28 H 0.2022 0.2244 0.4730 0.025 Uiso 1 1 calc R
C29 C 0.22296(6) 0.22529(4) 0.6979(3) 0.0219(5) Uani 1 1 d .
H29 H 0.2191 0.2415 0.7170 0.026 Uiso 1 1 calc R
C30 C 0.23878(6) 0.21149(4) 0.8143(3) 0.0209(5) Uani 1 1 d .
H30 H 0.2460 0.2184 0.9125 0.025 Uiso 1 1 calc R
C31 C 0.24394(6) 0.18759(4) 0.7865(3) 0.0176(5) Uani 1 1 d .
N32 N 0.23331(5) 0.17724(3) 0.6436(2) 0.0160(4) Uani 1 1 d .
C33 C 0.25934(6) 0.17104(4) 0.8935(3) 0.0184(4) Uani 1 1 d .
C34 C 0.27495(7) 0.17628(5) 1.0415(3) 0.0236(5) Uani 1 1 d .
H34 H 0.2754 0.1921 1.0783 0.028 Uiso 1 1 calc R
C35 C 0.28930(7) 0.15918(5) 1.1325(3) 0.0293(6) Uani 1 1 d .
H35 H 0.2999 0.1629 1.2320 0.035 Uiso 1 1 calc R
C36 C 0.28821(7) 0.13582(5) 1.0765(3) 0.0271(6) Uani 1 1 d .
H36 H 0.2980 0.1235 1.1380 0.032 Uiso 1 1 calc R
C37 C 0.27286(7) 0.13116(4) 0.9320(3) 0.0217(5) Uani 1 1 d .
H37 H 0.2723 0.1154 0.8956 0.026 Uiso 1 1 calc R
N38 N 0.25837(5) 0.14807(3) 0.8378(2) 0.0177(4) Uani 1 1 d .
Mo2 Mo 0.100837(5) 0.252254(3) 0.39626(2) 0.01411(4) Uani 1 1 d .
N101 N 0.08011(5) 0.28504(3) 0.3325(2) 0.0164(4) Uani 1 1 d .
C102 C 0.09869(7) 0.30459(4) 0.2938(3) 0.0211(5) Uani 1 1 d .
H102 H 0.1226 0.3032 0.2885 0.025 Uiso 1 1 calc R
C103 C 0.08438(8) 0.32601(4) 0.2624(3) 0.0255(6) Uani 1 1 d .
H103 H 0.0983 0.3390 0.2348 0.031 Uiso 1 1 calc R
C104 C 0.04912(7) 0.32865(4) 0.2712(3) 0.0255(6) Uani 1 1 d .
H104 H 0.0387 0.3433 0.2480 0.031 Uiso 1 1 calc R
C105 C 0.03001(7) 0.30960(4) 0.3140(3) 0.0220(5) Uani 1 1 d .
H105 H 0.0061 0.3111 0.3225 0.026 Uiso 1 1 calc R
C106 C 0.04527(6) 0.28781(4) 0.3453(3) 0.0180(4) Uani 1 1 d .
C107 C 0.02776(6) 0.26695(4) 0.3948(3) 0.0164(4) Uani 1 1 d .
C108 C -0.00685(6) 0.26432(4) 0.4114(3) 0.0192(5) Uani 1 1 d .
H108 H -0.0215 0.2770 0.3858 0.023 Uiso 1 1 calc R
C109 C -0.02029(6) 0.24303(4) 0.4660(3) 0.0209(5) Uani 1 1 d .
H109 H -0.0440 0.2412 0.4795 0.025 Uiso 1 1 calc R
C110 C 0.00147(6) 0.22469(4) 0.4999(3) 0.0191(5) Uani 1 1 d .
H110 H -0.0074 0.2102 0.5371 0.023 Uiso 1 1 calc R
C111 C 0.03606(6) 0.22728(4) 0.4801(3) 0.0160(4) Uani 1 1 d .
N112 N 0.04984(5) 0.24856(3) 0.4272(2) 0.0143(4) Uani 1 1 d .
C113 C 0.06156(6) 0.20971(4) 0.5021(3) 0.0165(4) Uani 1 1 d .
C114 C 0.05523(7) 0.18594(4) 0.5422(3) 0.0208(5) Uani 1 1 d .
H114 H 0.0329 0.1810 0.5676 0.025 Uiso 1 1 calc R
C115 C 0.08121(7) 0.17005(4) 0.5445(3) 0.0235(5) Uani 1 1 d .
H115 H 0.0772 0.1541 0.5722 0.028 Uiso 1 1 calc R
C116 C 0.11397(7) 0.17776(4) 0.5051(3) 0.0227(5) Uani 1 1 d .
H116 H 0.1323 0.1669 0.5019 0.027 Uiso 1 1 calc R
C117 C 0.11928(6) 0.20097(4) 0.4713(3) 0.0195(5) Uani 1 1 d .
H117 H 0.1416 0.2059 0.4463 0.023 Uiso 1 1 calc R
N118 N 0.09397(5) 0.21739(3) 0.4717(2) 0.0160(4) Uani 1 1 d .
N121 N 0.11803(5) 0.26734(3) 0.6130(2) 0.0157(4) Uani 1 1 d .
C122 C 0.09831(6) 0.27061(4) 0.7462(3) 0.0178(5) Uani 1 1 d .
H122 H 0.0756 0.2651 0.7438 0.021 Uiso 1 1 calc R
C123 C 0.10960(6) 0.28147(4) 0.8827(3) 0.0196(5) Uani 1 1 d .
H123 H 0.0950 0.2835 0.9723 0.024 Uiso 1 1 calc R
C124 C 0.14327(6) 0.28969(4) 0.8885(3) 0.0209(5) Uani 1 1 d .
H124 H 0.1517 0.2973 0.9819 0.025 Uiso 1 1 calc R
C125 C 0.16339(6) 0.28654(4) 0.7572(3) 0.0180(5) Uani 1 1 d .
H125 H 0.1862 0.2919 0.7598 0.022 Uiso 1 1 calc R
C126 C 0.15093(6) 0.27553(4) 0.6180(3) 0.0162(4) Uani 1 1 d .
C127 C 0.16990(6) 0.27122(4) 0.4744(3) 0.0158(4) Uani 1 1 d .
C128 C 0.20318(6) 0.27754(4) 0.4445(3) 0.0183(5) Uani 1 1 d .
H128 H 0.2156 0.2860 0.5233 0.022 Uiso 1 1 calc R
C129 C 0.21856(6) 0.27156(4) 0.2993(3) 0.0206(5) Uani 1 1 d .
H129 H 0.2414 0.2759 0.2787 0.025 Uiso 1 1 calc R
C130 C 0.20000(6) 0.25921(4) 0.1853(3) 0.0201(5) Uani 1 1 d .
H130 H 0.2103 0.2550 0.0861 0.024 Uiso 1 1 calc R
C131 C 0.16660(6) 0.25301(4) 0.2149(3) 0.0164(4) Uani 1 1 d .
N132 N 0.15082(5) 0.25912(3) 0.3594(2) 0.0154(4) Uani 1 1 d .
C133 C 0.14438(6) 0.24006(4) 0.1112(3) 0.0168(4) Uani 1 1 d .
C134 C 0.15403(6) 0.22988(4) -0.0360(3) 0.0206(5) Uani 1 1 d .
H134 H 0.1764 0.2321 -0.0757 0.025 Uiso 1 1 calc R
C135 C 0.13134(7) 0.21678(4) -0.1221(3) 0.0241(5) Uani 1 1 d .
H135 H 0.1376 0.2100 -0.2221 0.029 Uiso 1 1 calc R
C136 C 0.09879(7) 0.21350(4) -0.0603(3) 0.0232(5) Uani 1 1 d .
H136 H 0.0828 0.2041 -0.1164 0.028 Uiso 1 1 calc R
C137 C 0.09005(6) 0.22407(4) 0.0827(3) 0.0199(5) Uani 1 1 d .
H137 H 0.0678 0.2218 0.1227 0.024 Uiso 1 1 calc R
N138 N 0.11183(5) 0.23766(3) 0.1699(2) 0.0156(4) Uani 1 1 d .

loop_
_atom_site_aniso_label
_atom_site_aniso_U_11
_atom_site_aniso_U_22
_atom_site_aniso_U_33
_atom_site_aniso_U_23
_atom_site_aniso_U_13
_atom_site_aniso_U_12
Mo1 0.01755(10) 0.01222(8) 0.01565(8) -0.00035(7) -0.00177(7) 0.00085(7)
N1 0.0214(11) 0.0192(9) 0.0169(9) 0.0042(8) -0.0026(8) 0.0014(8)
C2 0.0251(14) 0.0238(12) 0.0210(11) 0.0041(9) -0.0033(10) 0.0030(10)
C3 0.0203(14) 0.0346(15) 0.0279(13) 0.0088(11) -0.0014(10) 0.0011(11)
C4 0.0226(14) 0.0362(15) 0.0346(15) 0.0137(12) -0.0062(11) -0.0060(12)
C5 0.0317(15) 0.0238(11) 0.0275(13) 0.0038(10) -0.0059(11) -0.0086(10)
C6 0.0256(13) 0.0208(11) 0.0185(10) 0.0044(9) -0.0051(10) -0.0031(9)
C7 0.0297(15) 0.0167(11) 0.0186(11) 0.0020(9) -0.0059(10) -0.0007(10)
C8 0.0419(18) 0.0168(11) 0.0213(12) 0.0007(9) -0.0078(11) -0.0037(11)
C9 0.0540(19) 0.0141(11) 0.0222(12) -0.0031(9) -0.0058(12) 0.0021(12)
C10 0.0403(17) 0.0220(12) 0.0174(12) -0.0024(9) -0.0013(10) 0.0077(11)
C11 0.0293(14) 0.0163(11) 0.0166(11) 0.0024(8) -0.0002(9) 0.0044(10)
N12 0.0230(12) 0.0139(9) 0.0167(9) 0.0019(7) -0.0034(8) 0.0005(8)
C13 0.0243(14) 0.0196(11) 0.0169(11) 0.0039(9) -0.0015(9) 0.0044(10)
C14 0.0296(15) 0.0271(13) 0.0249(12) 0.0072(10) 0.0046(11) 0.0120(11)
C15 0.0197(14) 0.0388(16) 0.0305(14) 0.0077(12) 0.0031(11) 0.0056(12)
C16 0.0254(15) 0.0342(15) 0.0253(13) 0.0045(11) 0.0004(11) -0.0059(12)
C17 0.0231(14) 0.0228(12) 0.0211(11) 0.0028(9) -0.0034(9) -0.0021(10)
N18 0.0218(11) 0.0177(9) 0.0148(9) 0.0003(7) -0.0004(8) 0.0010(8)
N21 0.0172(10) 0.0155(8) 0.0170(9) 0.0001(7) 0.0000(8) 0.0006(7)
C22 0.0225(14) 0.0176(11) 0.0213(11) 0.0001(9) -0.0008(9) -0.0005(10)
C23 0.0230(13) 0.0258(11) 0.0194(12) -0.0017(9) -0.0025(9) -0.0009(9)
C24 0.0212(13) 0.0301(12) 0.0207(12) 0.0057(10) -0.0032(10) 0.0031(10)
C25 0.0184(13) 0.0191(11) 0.0237(12) 0.0026(9) 0.0016(9) 0.0035(9)
C26 0.0152(11) 0.0169(9) 0.0203(11) 0.0023(8) 0.0013(9) 0.0010(8)
C27 0.0135(12) 0.0158(10) 0.0210(11) 0.0016(8) 0.0010(8) -0.0002(8)
C28 0.0192(13) 0.0161(11) 0.0261(12) 0.0034(9) 0.0041(9) -0.0004(9)
C29 0.0209(13) 0.0133(10) 0.0316(13) -0.0034(9) 0.0073(10) -0.0004(9)
C30 0.0191(13) 0.0186(11) 0.0250(12) -0.0066(9) 0.0057(9) -0.0039(9)
C31 0.0163(12) 0.0165(10) 0.0199(10) -0.0024(8) 0.0029(8) -0.0033(9)
N32 0.0161(10) 0.0135(8) 0.0184(9) -0.0009(7) 0.0001(7) 0.0006(7)
C33 0.0169(11) 0.0200(10) 0.0182(10) -0.0017(9) 0.0019(10) -0.0023(8)
C34 0.0240(14) 0.0294(13) 0.0173(11) -0.0049(10) 0.0012(10) -0.0044(11)
C35 0.0275(14) 0.0424(15) 0.0179(12) -0.0020(11) -0.0029(10) -0.0043(11)
C36 0.0251(14) 0.0342(14) 0.0219(13) 0.0054(10) -0.0011(10) 0.0036(11)
C37 0.0223(13) 0.0223(11) 0.0205(12) 0.0034(9) 0.0017(9) 0.0031(10)
N38 0.0171(10) 0.0183(9) 0.0175(9) 0.0021(7) 0.0004(8) -0.0015(8)
Mo2 0.01305(9) 0.01409(8) 0.01518(8) -0.00071(7) 0.00071(7) -0.00111(7)
N101 0.0169(10) 0.0180(9) 0.0143(9) -0.0012(7) 0.0005(7) -0.0013(7)
C102 0.0237(14) 0.0205(11) 0.0191(10) 0.0001(9) 0.0002(9) -0.0048(10)
C103 0.0338(16) 0.0188(12) 0.0240(12) 0.0026(10) -0.0007(11) -0.0048(11)
C104 0.0340(16) 0.0188(11) 0.0238(12) 0.0028(9) -0.0042(10) 0.0022(11)
C105 0.0230(13) 0.0219(11) 0.0211(11) -0.0011(9) -0.0039(9) 0.0026(10)
C106 0.0194(12) 0.0201(10) 0.0146(9) -0.0013(9) -0.0026(9) 0.0000(9)
C107 0.0171(11) 0.0176(9) 0.0145(9) -0.0026(8) -0.0011(9) -0.0008(8)
C108 0.0149(12) 0.0211(11) 0.0215(11) -0.0035(9) 0.0003(9) 0.0021(8)
C109 0.0147(12) 0.0268(12) 0.0212(11) -0.0036(9) 0.0005(9) -0.0019(10)
C110 0.0174(12) 0.0218(11) 0.0179(10) -0.0023(9) 0.0009(9) -0.0041(9)
C111 0.0171(12) 0.0162(10) 0.0146(10) -0.0017(8) 0.0001(8) -0.0015(9)
N112 0.0136(9) 0.0150(8) 0.0142(9) -0.0021(7) -0.0002(6) -0.0016(7)
C113 0.0166(12) 0.0181(10) 0.0147(10) -0.0024(8) -0.0009(8) -0.0021(9)
C114 0.0237(14) 0.0195(11) 0.0193(11) 0.0014(9) -0.0018(9) -0.0041(10)
C115 0.0284(15) 0.0174(11) 0.0247(12) 0.0049(9) -0.0040(10) -0.0024(10)
C116 0.0262(15) 0.0174(11) 0.0245(12) 0.0003(9) -0.0030(10) 0.0043(10)
C117 0.0175(13) 0.0209(11) 0.0202(11) 0.0009(9) -0.0013(9) 0.0024(9)
N118 0.0159(11) 0.0165(9) 0.0156(9) -0.0001(7) 0.0007(7) -0.0001(8)
N121 0.0151(9) 0.0158(8) 0.0164(9) 0.0001(7) -0.0008(7) -0.0001(7)
C122 0.0159(12) 0.0168(10) 0.0206(11) 0.0011(8) 0.0015(9) -0.0009(9)
C123 0.0249(13) 0.0184(10) 0.0156(11) 0.0000(9) 0.0031(9) 0.0007(9)
C124 0.0262(13) 0.0169(10) 0.0198(11) -0.0011(9) -0.0048(10) -0.0010(9)
C125 0.0171(12) 0.0156(10) 0.0214(11) 0.0008(8) -0.0034(9) -0.0002(9)
C126 0.0150(11) 0.0136(9) 0.0201(11) 0.0014(8) 0.0005(9) -0.0005(8)
C127 0.0151(12) 0.0125(10) 0.0199(11) 0.0015(8) -0.0015(8) 0.0003(8)
C128 0.0171(12) 0.0168(10) 0.0212(11) 0.0031(8) -0.0013(9) -0.0009(9)
C129 0.0152(12) 0.0201(11) 0.0264(12) 0.0050(9) 0.0010(9) -0.0024(9)
C130 0.0154(12) 0.0215(11) 0.0232(12) 0.0042(9) 0.0030(9) 0.0023(9)
C131 0.0161(12) 0.0160(10) 0.0170(10) 0.0029(8) 0.0022(8) 0.0036(9)
N132 0.0168(10) 0.0127(8) 0.0166(8) 0.0007(7) -0.0016(8) 0.0006(7)
C133 0.0172(11) 0.0156(9) 0.0175(10) 0.0029(8) 0.0013(9) 0.0033(8)
C134 0.0205(13) 0.0233(12) 0.0179(11) 0.0022(9) 0.0010(9) 0.0041(10)
C135 0.0287(14) 0.0258(12) 0.0178(12) -0.0032(10) -0.0024(10) 0.0087(10)
C136 0.0272(15) 0.0230(12) 0.0193(11) -0.0020(9) -0.0034(10) 0.0012(11)
C137 0.0204(13) 0.0187(10) 0.0207(11) -0.0003(9) -0.0030(9) -0.0014(9)
N138 0.0165(10) 0.0143(8) 0.0160(9) 0.0003(7) 0.0002(7) 0.0020(7)

loop_
_atom_type_symbol
_atom_type_description
_atom_type_scat_dispersion_real
_atom_type_scat_dispersion_imag
_atom_type_scat_source
C C 0.0033 0.0016 'International Tables Vol C Tables 4.2.6.8 and 6.1.1.4'
H H 0.0000 0.0000 'International Tables Vol C Tables 4.2.6.8 and 6.1.1.4'
N N 0.0061 0.0033 'International Tables Vol C Tables 4.2.6.8 and 6.1.1.4'
Mo Mo -1.6832 0.6857 'International Tables Vol C Tables 4.2.6.8 and 6.1.1.4'

loop_
_exptl_crystal_face_index_h
_exptl_crystal_face_index_k
_exptl_crystal_face_index_l
_exptl_crystal_face_perp_dist
-1.00 0.00 -0.50 0.0150
1.00 0.00 0.50 0.0150
0.00 1.00 -0.50 0.1200
0.00 -1.00 0.50 0.1200
1.00 0.00 -1.00 0.0100
-1.00 0.00 1.00 0.0100

loop_
_geom_angle_atom_site_label_1
_geom_angle_atom_site_label_2
_geom_angle_atom_site_label_3
_geom_angle
N12 Mo1 N32 173.83(8)
N12 Mo1 N18 74.79(8)
N32 Mo1 N18 104.91(8)
N12 Mo1 N38 111.02(7)
N32 Mo1 N38 75.02(8)
N18 Mo1 N38 85.98(8)
N12 Mo1 N21 98.60(7)
N32 Mo1 N21 75.36(7)
N18 Mo1 N21 101.80(8)
N38 Mo1 N21 150.38(7)
N12 Mo1 N1 75.10(8)
N32 Mo1 N1 105.56(7)
N18 Mo1 N1 149.49(8)
N38 Mo1 N1 100.29(8)
N21 Mo1 N1 87.45(7)
C2 N1 C6 117.0(2)
C2 N1 Mo1 125.23(17)
C6 N1 Mo1 117.41(16)
N1 C2 C3 123.6(2)
C2 C3 C4 118.8(3)
C5 C4 C3 119.0(3)
C4 C5 C6 120.7(2)
N1 C6 C5 120.8(2)
N1 C6 C7 113.5(2)
C5 C6 C7 125.7(2)
N12 C7 C8 120.6(2)
N12 C7 C6 112.6(2)
C8 C7 C6 126.8(2)
C9 C8 C7 120.5(3)
C8 C9 C10 119.6(2)
C9 C10 C11 119.9(3)
C10 C11 N12 121.0(2)
C10 C11 C13 126.8(2)
N12 C11 C13 112.1(2)
C7 N12 C11 118.3(2)
C7 N12 Mo1 120.52(17)
C11 N12 Mo1 121.01(16)
N18 C13 C14 120.4(2)
N18 C13 C11 113.3(2)
C14 C13 C11 126.3(2)
C15 C14 C13 121.0(3)
C14 C15 C16 118.6(3)
C17 C16 C15 118.9(3)
C16 C17 N18 124.0(3)
C17 N18 C13 117.1(2)
C17 N18 Mo1 124.09(17)
C13 N18 Mo1 118.55(17)
C22 N21 C26 117.6(2)
C22 N21 Mo1 124.40(15)
C26 N21 Mo1 117.85(15)
N21 C22 C23 123.5(2)
C22 C23 C24 118.9(2)
C25 C24 C23 118.4(2)
C24 C25 C26 121.0(2)
N21 C26 C25 120.5(2)
N21 C26 C27 113.9(2)
C25 C26 C27 125.6(2)
C28 C27 N32 120.9(2)
C28 C27 C26 126.6(2)
N32 C27 C26 112.44(19)
C27 C28 C29 120.0(2)
C30 C29 C28 119.5(2)
C29 C30 C31 120.0(2)
N32 C31 C30 120.7(2)
N32 C31 C33 112.3(2)
C30 C31 C33 126.9(2)
C31 N32 C27 118.76(19)
C31 N32 Mo1 120.84(15)
C27 N32 Mo1 120.40(15)
N38 C33 C34 120.2(2)
N38 C33 C31 113.6(2)
C34 C33 C31 126.1(2)
C35 C34 C33 121.2(2)
C34 C35 C36 118.7(2)
C37 C36 C35 119.1(2)
N38 C37 C36 123.4(2)
C37 N38 C33 117.5(2)
C37 N38 Mo1 124.27(16)
C33 N38 Mo1 117.84(15)
N132 Mo2 N112 174.63(7)
N132 Mo2 N118 110.59(7)
N112 Mo2 N118 74.78(8)
N132 Mo2 N138 75.00(8)
N112 Mo2 N138 106.00(7)
N118 Mo2 N138 85.44(7)
N132 Mo2 N101 99.71(7)
N112 Mo2 N101 74.93(7)
N118 Mo2 N101 149.68(8)
N138 Mo2 N101 101.83(7)
N132 Mo2 N121 74.83(8)
N112 Mo2 N121 104.58(7)
N118 Mo2 N121 99.87(7)
N138 Mo2 N121 149.28(7)
N101 Mo2 N121 88.79(7)
C102 N101 C106 117.1(2)
C102 N101 Mo2 124.82(16)
C106 N101 Mo2 117.80(14)
C103 C102 N101 123.2(2)
C102 C103 C104 119.7(2)
C105 C104 C103 118.4(2)
C104 C105 C106 120.8(2)
N101 C106 C105 120.8(2)
N101 C106 C107 113.88(19)
C105 C106 C107 125.3(2)
C108 C107 N112 121.3(2)
C108 C107 C106 126.5(2)
N112 C107 C106 112.21(19)
C107 C108 C109 120.1(2)
C110 C109 C108 119.0(2)
C109 C110 C111 120.6(2)
C110 C111 N112 120.9(2)
C110 C111 C113 127.2(2)
N112 C111 C113 111.9(2)
C107 N112 C111 118.05(19)
C107 N112 Mo2 121.11(14)
C111 N112 Mo2 120.83(15)
N118 C113 C114 120.7(2)
N118 C113 C111 114.1(2)
C114 C113 C111 125.1(2)
C115 C114 C113 120.2(2)
C114 C115 C116 118.7(2)
C117 C116 C115 119.4(2)
C116 C117 N118 123.2(2)
C117 N118 C113 117.6(2)
C117 N118 Mo2 123.45(16)
C113 N118 Mo2 118.37(16)
C122 N121 C126 117.74(19)
C122 N121 Mo2 124.40(15)
C126 N121 Mo2 117.78(15)
N121 C122 C123 123.3(2)
C122 C123 C124 119.1(2)
C125 C124 C123 118.6(2)
C124 C125 C126 121.0(2)
N121 C126 C125 120.3(2)
N121 C126 C127 114.2(2)
C125 C126 C127 125.5(2)
C128 C127 N132 121.1(2)
C128 C127 C126 127.0(2)
N132 C127 C126 111.9(2)
C127 C128 C129 120.4(2)
C130 C129 C128 119.0(2)
C131 C130 C129 120.6(2)
C130 C131 N132 120.9(2)
C130 C131 C133 127.3(2)
N132 C131 C133 111.9(2)
C131 N132 C127 118.07(19)
C131 N132 Mo2 120.92(15)
C127 N132 Mo2 120.92(15)
N138 C133 C134 121.2(2)
N138 C133 C131 114.0(2)
C134 C133 C131 124.7(2)
C135 C134 C133 120.2(2)
C134 C135 C136 118.9(2)
C137 C136 C135 119.3(2)
N138 C137 C136 123.3(2)
C137 N138 C133 117.0(2)
C137 N138 Mo2 124.73(16)
C133 N138 Mo2 117.98(15)

loop_
_geom_bond_atom_site_label_1
_geom_bond_atom_site_label_2
_geom_bond_distance
Mo1 N12 2.032(2)
Mo1 N32 2.0373(18)
Mo1 N18 2.096(2)
Mo1 N38 2.100(2)
Mo1 N21 2.102(2)
Mo1 N1 2.106(2)
N1 C2 1.363(3)
N1 C6 1.387(3)
C2 C3 1.372(4)
C3 C4 1.406(4)
C4 C5 1.356(4)
C5 C6 1.399(3)
C6 C7 1.433(4)
C7 N12 1.392(3)
C7 C8 1.394(3)
C8 C9 1.376(4)
C9 C10 1.388(4)
C10 C11 1.389(3)
C11 N12 1.396(3)
C11 C13 1.432(4)
C13 N18 1.386(3)
C13 C14 1.405(4)
C14 C15 1.362(4)
C15 C16 1.416(4)
C16 C17 1.354(4)
C17 N18 1.375(3)
N21 C22 1.361(3)
N21 C26 1.382(3)
C22 C23 1.375(3)
C23 C24 1.414(3)
C24 C25 1.364(4)
C25 C26 1.408(3)
C26 C27 1.437(3)
C27 C28 1.388(3)
C27 N32 1.397(3)
C28 C29 1.395(3)
C29 C30 1.395(4)
C30 C31 1.396(3)
C31 N32 1.391(3)
C31 C33 1.432(3)
C33 N38 1.388(3)
C33 C34 1.409(3)
C34 C35 1.358(4)
C35 C36 1.410(4)
C36 C37 1.372(4)
C37 N38 1.368(3)
Mo2 N132 2.0350(19)
Mo2 N112 2.0410(19)
Mo2 N118 2.1005(19)
Mo2 N138 2.1033(19)
Mo2 N101 2.1066(19)
Mo2 N121 2.1092(19)
N101 C102 1.372(3)
N101 C106 1.389(3)
C102 C103 1.369(4)
C103 C104 1.402(4)
C104 C105 1.369(4)
C105 C106 1.404(3)
C106 C107 1.435(3)
C107 C108 1.382(3)
C107 N112 1.389(3)
C108 C109 1.399(3)
C109 C110 1.382(3)
C110 C111 1.384(3)
C111 N112 1.399(3)
C111 C113 1.431(3)
C113 N118 1.376(3)
C113 C114 1.417(3)
C114 C115 1.368(4)
C115 C116 1.405(4)
C116 C117 1.368(3)
C117 N118 1.368(3)
N121 C122 1.367(3)
N121 C126 1.381(3)
C122 C123 1.368(3)
C123 C124 1.410(3)
C124 C125 1.362(3)
C125 C126 1.406(3)
C126 C127 1.431(3)
C127 C128 1.385(3)
C127 N132 1.399(3)
C128 C129 1.394(3)
C129 C130 1.390(3)
C130 C131 1.388(3)
C131 N132 1.398(3)
C131 C133 1.435(3)
C133 N138 1.382(3)
C133 C134 1.408(3)
C134 C135 1.368(3)
C135 C136 1.397(4)
C136 C137 1.377(3)
C137 N138 1.366(3)
